data_1540932
loop_
_publ_author_name
'Schuster, J.C.'
'Bauer, J.'

_publ_section_title
;
 The ternary system titanium-aluminum-nitrogen
;
_journal_name_full 'Journal of Solid State Chemistry'
_journal_page_first 260
_journal_page_last 265
_journal_volume 53
_journal_year 1984
_chemical_formula_sum 'Al2 N2 Ti3'
_chemical_name_systematic 'Al2 Ti3 N2'
_space_group_IT_number 159
_symmetry_space_group_name_Hall 'P 3 -2c'
_symmetry_space_group_name_H-M 'P 3 1 c'
_cell_angle_alpha 90
_cell_angle_beta 90
_cell_angle_gamma 120
_cell_formula_units_Z 2
_cell_length_a 2.9875
_cell_length_b 2.9875
_cell_length_c 23.35
_cell_volume 180.482
_citation_journal_id_ASTM JSSCBI
_cod_data_source_file Schuster_JSSCBI_1984_533.cif
_cod_data_source_block Al2N2Ti3
_cod_original_cell_volume 180.4818
_cod_database_code 1540932

loop_
_symmetry_equiv_pos_as_xyz
x,y,z
-y,x-y,z
-x+y,-x,z
y,x,z+1/2
-x,-x+y,z+1/2
x-y,-y,z+1/2

loop_
_atom_site_label
_atom_site_type_symbol
_atom_site_fract_x
_atom_site_fract_y
_atom_site_fract_z
_atom_site_occupancy
_atom_site_U_iso_or_equiv
N1 N 0.3333 0.6667 0.6 0.9 0.0
Ti4 Ti 0.3333 0.6667 0.55 0.1 0.0
Al2 Al 0.3333 0.6667 0.25 1 0.0
Al1 Al 0 0 0.15 1 0.0
N4 N 0.3333 0.6667 0.4 0.1 0.0
Ti5 Ti 0.3333 0.6667 0.95 0.1 0.0
N2 N 0.3333 0.6667 0.9 0.9 0.0
N3 N 0.3333 0.6667 0.1 0.1 0.0
Ti3 Ti 0.3333 0.6667 0.45 0.9 0.0
Ti1 Ti 0 0 0.35 1 0.0
Ti2 Ti 0.3333 0.6667 0.05 0.9 0.0
